data_7238927
loop_
_publ_author_name
'Shanmugaraju, Sankarasekaran'
'Jadhav, Harshal'
'Karthik, Rajendran'
'Mukherjee, Partha Sarathi'

_publ_section_title
;
 Electron rich supramolecular polymers as fluorescent sensors for
 nitroaromatics
;
_journal_issue 15
_journal_name_full 'RSC Advances'
_journal_page_first 4940
_journal_paper_doi 10.1039/c3ra23269g
_journal_volume 3
_journal_year 2013
_chemical_absolute_configuration unk
_chemical_compound_source 'see text'
_chemical_formula_moiety 'C21 H16 O'
_chemical_formula_sum 'C21 H16 O'
_chemical_formula_weight 284.34
_space_group_IT_number 7
_space_group_name_Hall 'P -2yc'
_space_group_name_H-M_alt 'P 1 c 1'
_symmetry_cell_setting monoclinic
_symmetry_Int_Tables_number 7
_symmetry_space_group_name_Hall 'P -2yc'
_symmetry_space_group_name_H-M 'P 1 c 1'
_atom_sites_solution_hydrogens geom
_atom_sites_solution_primary direct
_atom_sites_solution_secondary difmap
_cell_angle_alpha 90
_cell_angle_beta 95.195(3)
_cell_angle_gamma 90
_cell_formula_units_Z 4
_cell_length_a 23.955(4)
_cell_length_b 7.5099(12)
_cell_length_c 8.5462(14)
_cell_measurement_temperature 295
_cell_volume 1531.1(4)
_computing_cell_refinement 'SET4 (de Boer & Duisenberg, 1984)'
_computing_data_collection 'Locally modified CAD4 Software (Enraf-Nonius, 1989)'
_computing_data_reduction 'HELENA (Spek, 1997)'
_computing_publication_material 'PLATON (Spek, 2003)'
_computing_structure_refinement 'SHELXL-97 (Sheldrick, 1997)'
_diffrn_ambient_temperature 295
_diffrn_detector_area_resol_mean 18.4
_diffrn_measured_fraction_theta_full 0.995
_diffrn_measured_fraction_theta_max 0.995
_diffrn_measurement_device_type 'Bruker Smart APEX'
_diffrn_measurement_method '\w scans'
_diffrn_radiation_monochromator graphite
_diffrn_radiation_probe x-ray
_diffrn_radiation_source 'sealed tube'
_diffrn_radiation_type MoK\a
_diffrn_radiation_wavelength 0.71073
_diffrn_reflns_av_R_equivalents 0.0420
_diffrn_reflns_av_sigmaI/netI 0.0723
_diffrn_reflns_limit_h_max 28
_diffrn_reflns_limit_h_min -29
_diffrn_reflns_limit_k_max 9
_diffrn_reflns_limit_k_min -9
_diffrn_reflns_limit_l_max 10
_diffrn_reflns_limit_l_min -10
_diffrn_reflns_number 11390
_diffrn_reflns_reduction_process
;
;
_diffrn_reflns_theta_full 26.00
_diffrn_reflns_theta_max 26.00
_diffrn_reflns_theta_min 1.71
_exptl_absorpt_coefficient_mu 0.074
_exptl_absorpt_correction_T_max 0.987
_exptl_absorpt_correction_T_min 0.974
_exptl_absorpt_correction_type multi-scan
_exptl_absorpt_process_details 'SADABS 2009'
_exptl_crystal_colour colourless
_exptl_crystal_density_diffrn 1.234
_exptl_crystal_density_method 'Not Measured'
_exptl_crystal_description block
_exptl_crystal_F_000 600
_exptl_crystal_size_max 0.360
_exptl_crystal_size_mid 0.270
_exptl_crystal_size_min 0.180
_refine_diff_density_max 0.122
_refine_diff_density_min -0.129
_refine_diff_density_rms 0.027
_refine_ls_abs_structure_details 'Flack H.D. (1983), Acta Cryst. A39, 876-881'
_refine_ls_abs_structure_Flack 0.5(17)
_refine_ls_extinction_method none
_refine_ls_goodness_of_fit_ref 1.069
_refine_ls_hydrogen_treatment constr
_refine_ls_matrix_type full
_refine_ls_number_parameters 403
_refine_ls_number_reflns 5662
_refine_ls_number_restraints 2
_refine_ls_restrained_S_all 1.068
_refine_ls_R_factor_all 0.1202
_refine_ls_R_factor_gt 0.0695
_refine_ls_shift/su_max 0.000
_refine_ls_shift/su_mean 0.000
_refine_ls_structure_factor_coef Fsqd
_refine_ls_weighting_details 'calc w=1/[\s^2^(Fo^2^)+(0.0168P)^2^] where P=(Fo^2^+2Fc^2^)/3'
_refine_ls_weighting_scheme calc
_refine_ls_wR_factor_gt 0.0793
_refine_ls_wR_factor_ref 0.0893
_reflns_number_gt 3580
_reflns_number_total 5662
_reflns_threshold_expression I>2\s(I)
_cod_data_source_file c3ra23269g.txt
_cod_data_source_block 1
_cod_depositor_comments
;
The following automatic conversions were performed:

data item '_symmetry_cell_setting' value 'Monoclinic' was changed to
'monoclinic' in accordance with the
/home/saulius/struct/COD-crude-data/automatic-downloads/DataCite-retrospective/RSC/depositions/lib/dictionaries/cif_core.dic
dictionary named 'cif_core.dic' version 2.4.2 last updated on
2011-04-26.

Automatic conversion script
Id: cif_fix_values 6909 2019-04-08 15:41:33Z antanas 
;
_cod_original_sg_symbol_H-M 'P c'
_cod_database_code 7238927

loop_
_symmetry_equiv_pos_site_id
_symmetry_equiv_pos_as_xyz
1 x,y,z
2 x,-y,1/2+z

loop_
_atom_site_aniso_label
_atom_site_aniso_U_11
_atom_site_aniso_U_22
_atom_site_aniso_U_33
_atom_site_aniso_U_23
_atom_site_aniso_U_13
_atom_site_aniso_U_12
O1 0.0425(14) 0.101(2) 0.0533(15) 0.0154(14) -0.0059(12) -0.0106(14)
C2 0.055(2) 0.053(2) 0.0315(19) -0.0012(17) -0.0059(17) 0.009(2)
C3 0.048(2) 0.065(3) 0.045(2) -0.0108(19) -0.0033(18) 0.008(2)
C6 0.048(2) 0.059(3) 0.048(2) -0.0086(19) -0.0015(18) -0.002(2)
C7 0.054(2) 0.049(2) 0.040(2) 0.0009(17) -0.0052(17) 0.0049(19)
C9 0.058(3) 0.070(3) 0.057(3) -0.011(2) -0.006(2) 0.007(2)
C15 0.070(3) 0.056(3) 0.054(2) 0.007(2) -0.001(2) -0.001(2)
C19 0.042(2) 0.073(3) 0.050(2) -0.0072(19) 0.0041(17) -0.001(2)
C20 0.042(2) 0.070(3) 0.055(2) -0.009(2) 0.0052(19) -0.001(2)
C21 0.091(3) 0.051(3) 0.060(3) 0.001(2) 0.001(2) -0.002(3)
C24 0.065(3) 0.064(3) 0.063(3) -0.002(2) 0.007(2) -0.008(2)
C26 0.052(2) 0.060(3) 0.053(2) 0.0046(19) -0.0011(19) 0.009(2)
C27 0.064(3) 0.057(3) 0.046(2) -0.004(2) 0.001(2) 0.008(2)
C29 0.052(2) 0.064(3) 0.045(2) -0.002(2) 0.0015(18) -0.002(2)
C31 0.076(3) 0.092(4) 0.071(3) -0.013(3) -0.010(2) 0.033(3)
C34 0.042(2) 0.073(3) 0.045(2) 0.0027(19) -0.0016(16) 0.001(2)
C35 0.057(3) 0.107(4) 0.078(3) -0.021(3) -0.003(2) 0.014(3)
C36 0.090(3) 0.059(3) 0.055(3) -0.003(2) -0.007(2) 0.025(3)
C37 0.068(3) 0.082(3) 0.075(3) -0.002(3) 0.008(3) -0.010(3)
C39 0.065(3) 0.123(5) 0.087(4) -0.024(3) 0.011(3) -0.004(3)
C41 0.072(3) 0.075(3) 0.057(3) -0.004(2) 0.005(2) 0.015(2)
C42 0.066(3) 0.085(3) 0.066(3) 0.014(2) 0.006(2) -0.011(2)
O2 0.0606(16) 0.0967(19) 0.0460(15) 0.0052(15) -0.0001(13) -0.0229(16)
C1 0.051(2) 0.039(2) 0.054(2) -0.0021(17) 0.0066(19) 0.0012(18)
C4 0.054(2) 0.039(2) 0.056(2) 0.0007(18) 0.0012(19) -0.0005(17)
C5 0.054(2) 0.048(2) 0.062(3) 0.0044(19) 0.014(2) -0.002(2)
C8 0.049(2) 0.039(2) 0.070(3) 0.0020(19) 0.000(2) -0.0022(17)
C10 0.045(2) 0.055(3) 0.079(3) -0.007(2) -0.005(2) -0.001(2)
C11 0.041(2) 0.057(3) 0.060(2) 0.004(2) 0.0054(19) 0.0015(19)
C12 0.059(3) 0.074(3) 0.059(3) 0.000(2) 0.003(2) -0.013(2)
C13 0.043(2) 0.054(3) 0.092(3) 0.001(2) 0.013(2) -0.003(2)
C14 0.042(2) 0.064(3) 0.068(3) -0.004(2) -0.004(2) 0.006(2)
C16 0.049(3) 0.077(3) 0.071(3) 0.004(2) -0.004(2) -0.009(2)
C22 0.067(3) 0.075(3) 0.089(3) -0.010(3) -0.015(3) -0.001(3)
C23 0.076(3) 0.074(3) 0.077(3) -0.002(3) 0.027(3) 0.000(3)
C25 0.064(3) 0.061(3) 0.070(3) -0.011(2) -0.009(2) 0.000(2)
C28 0.041(2) 0.070(3) 0.069(3) -0.003(2) 0.002(2) 0.001(2)
C30 0.064(3) 0.060(3) 0.059(3) -0.008(2) 0.009(2) 0.001(2)
C32 0.074(3) 0.070(3) 0.067(3) -0.004(2) 0.012(3) -0.002(3)
C33 0.040(2) 0.068(3) 0.056(2) 0.002(2) -0.0002(18) 0.005(2)
C38 0.057(3) 0.098(4) 0.125(4) -0.007(3) -0.010(3) -0.001(3)
C40 0.066(3) 0.083(3) 0.061(3) 0.000(2) -0.011(2) 0.000(2)
C43 0.053(3) 0.084(4) 0.135(5) 0.008(3) 0.017(3) 0.004(3)
C44 0.079(3) 0.091(3) 0.083(3) 0.008(3) 0.011(2) 0.025(3)

loop_
_atom_site_label
_atom_site_type_symbol
_atom_site_thermal_displace_type
_atom_site_fract_x
_atom_site_fract_y
_atom_site_fract_z
_atom_site_occupancy
_atom_site_U_iso_or_equiv
_atom_site_calc_flag
_atom_site_refinement_flags
O1 O Uani 0.17909(10) 0.5976(4) 0.2646(3) 1.000 0.0662(10) . .
C2 C Uani 0.45488(14) 0.2255(5) 0.2797(3) 1.000 0.0471(11) . .
C3 C Uani 0.50558(15) 0.2857(5) 0.2199(4) 1.000 0.0531(14) . .
C6 C Uani 0.35836(14) 0.2824(5) 0.3382(4) 1.000 0.0520(14) . .
C7 C Uani 0.40760(15) 0.3410(5) 0.2729(4) 1.000 0.0482(12) . .
C9 C Uani 0.55321(17) 0.1734(6) 0.2282(4) 1.000 0.0624(17) . .
C15 C Uani 0.45971(16) 0.5683(5) 0.1485(4) 1.000 0.0604(16) . .
C19 C Uani 0.27511(14) 0.5081(5) 0.3326(4) 1.000 0.0550(14) . .
C20 C Uani 0.31179(14) 0.4033(5) 0.3375(4) 1.000 0.0556(14) . .
C21 C Uani 0.40333(18) 0.0020(5) 0.4072(4) 1.000 0.0677(17) . .
C24 C Uani 0.35702(16) 0.1128(5) 0.4039(4) 1.000 0.0639(17) . .
C26 C Uani 0.41233(14) 0.5124(5) 0.2048(4) 1.000 0.0554(14) . .
C27 C Uani 0.45262(16) 0.0544(5) 0.3465(4) 1.000 0.0559(16) . .
C29 C Uani 0.50827(15) 0.4578(5) 0.1535(4) 1.000 0.0538(14) . .
C31 C Uani 0.54867(19) 0.0006(7) 0.2969(5) 1.000 0.0807(19) . .
C34 C Uani 0.23375(14) 0.6576(5) 0.3255(4) 1.000 0.0537(14) . .
C35 C Uani 0.60223(17) 0.2334(7) 0.1694(5) 1.000 0.0812(19) . .
C36 C Uani 0.50155(18) -0.0558(5) 0.3528(4) 1.000 0.0688(17) . .
C37 C Uani 0.55837(17) 0.5122(6) 0.0954(4) 1.000 0.0749(17) . .
C39 C Uani 0.60392(18) 0.3999(8) 0.1025(5) 1.000 0.091(2) . .
C41 C Uani 0.23114(15) 0.7362(4) 0.4879(4) 1.000 0.0681(17) . .
C42 C Uani 0.25079(15) 0.7954(5) 0.2099(4) 1.000 0.0723(17) . .
O2 O Uani 1.12335(10) 0.3904(3) 0.4661(2) 1.000 0.0681(10) . .
C1 C Uani 0.90356(14) 0.2309(4) 0.6573(4) 1.000 0.0479(12) . .
C4 C Uani 0.85998(15) 0.2587(4) 0.7562(4) 1.000 0.0499(12) . .
C5 C Uani 0.87320(16) 0.3083(5) 0.9162(4) 1.000 0.0541(14) . .
C8 C Uani 0.80312(15) 0.2375(4) 0.6966(4) 1.000 0.0530(14) . .
C10 C Uani 0.78969(16) 0.1883(5) 0.5390(5) 1.000 0.0603(16) . .
C11 C Uani 0.95959(14) 0.2582(5) 0.7181(4) 1.000 0.0526(14) . .
C12 C Uani 0.92882(16) 0.3284(5) 0.9718(5) 1.000 0.0641(17) . .
C13 C Uani 0.75970(15) 0.2705(5) 0.7967(5) 1.000 0.0626(16) . .
C14 C Uani 1.00433(15) 0.2454(5) 0.6162(5) 1.000 0.0586(16) . .
C16 C Uani 0.97081(15) 0.3046(5) 0.8753(5) 1.000 0.0662(17) . .
C22 C Uani 0.73363(18) 0.1671(5) 0.4826(5) 1.000 0.0783(17) . .
C23 C Uani 0.77466(18) 0.3205(5) 0.9559(5) 1.000 0.0745(17) . .
C25 C Uani 0.83381(16) 0.1587(5) 0.4416(5) 1.000 0.0659(17) . .
C28 C Uani 1.04112(15) 0.2452(5) 0.5306(4) 1.000 0.0602(16) . .
C30 C Uani 0.88838(16) 0.1804(4) 0.4984(4) 1.000 0.0608(17) . .
C32 C Uani 0.82850(17) 0.3383(5) 1.0122(5) 1.000 0.0700(17) . .
C33 C Uani 1.08565(14) 0.2479(5) 0.4238(4) 1.000 0.0549(14) . .
C38 C Uani 0.69148(19) 0.1980(6) 0.5793(7) 1.000 0.094(2) . .
C40 C Uani 1.06208(15) 0.2828(5) 0.2566(4) 1.000 0.0710(17) . .
C43 C Uani 0.70387(17) 0.2489(6) 0.7323(7) 1.000 0.090(2) . .
C44 C Uani 1.11725(16) 0.0721(5) 0.4339(5) 1.000 0.0841(17) . .
H1 H Uiso 0.16590 0.53360 0.32960 1.000 0.0990 calc R
H15 H Uiso 0.46100 0.68160 0.10520 1.000 0.0730 calc R
H21 H Uiso 0.40140 -0.11080 0.45120 1.000 0.0810 calc R
H24 H Uiso 0.32470 0.07370 0.44610 1.000 0.0770 calc R
H26 H Uiso 0.38150 0.58820 0.19920 1.000 0.0670 calc R
H31 H Uiso 0.57960 -0.07470 0.30270 1.000 0.0970 calc R
H35 H Uiso 0.63380 0.16100 0.17530 1.000 0.0970 calc R
H36 H Uiso 0.50050 -0.16890 0.39680 1.000 0.0830 calc R
H37 H Uiso 0.56090 0.62500 0.05170 1.000 0.0900 calc R
H39 H Uiso 0.63660 0.43730 0.06130 1.000 0.1090 calc R
H41A H Uiso 0.20610 0.83630 0.48190 1.000 0.1020 calc R
H41B H Uiso 0.26790 0.77420 0.52840 1.000 0.1020 calc R
H41C H Uiso 0.21770 0.64770 0.55640 1.000 0.1020 calc R
H42A H Uiso 0.25010 0.74300 0.10730 1.000 0.1080 calc R
H42B H Uiso 0.28800 0.83690 0.24210 1.000 0.1080 calc R
H42C H Uiso 0.22510 0.89370 0.20700 1.000 0.1080 calc R
H2 H Uiso 1.13580 0.37940 0.55820 1.000 0.1020 calc R
H12 H Uiso 0.93790 0.35860 1.07660 1.000 0.0770 calc R
H16 H Uiso 1.00780 0.31980 0.91600 1.000 0.0790 calc R
H22 H Uiso 0.72450 0.13180 0.37910 1.000 0.0940 calc R
H23 H Uiso 0.74660 0.34130 1.02200 1.000 0.0890 calc R
H25 H Uiso 0.82530 0.12410 0.33770 1.000 0.0790 calc R
H30 H Uiso 0.91640 0.16180 0.43180 1.000 0.0730 calc R
H32 H Uiso 0.83690 0.37110 1.11670 1.000 0.0840 calc R
H38 H Uiso 0.65420 0.18410 0.54010 1.000 0.1130 calc R
H40A H Uiso 1.04270 0.39490 0.25140 1.000 0.1060 calc R
H40B H Uiso 1.03640 0.18940 0.22260 1.000 0.1060 calc R
H40C H Uiso 1.09210 0.28640 0.18950 1.000 0.1060 calc R
H43 H Uiso 0.67480 0.26960 0.79510 1.000 0.1080 calc R
H44A H Uiso 1.14710 0.07610 0.36630 1.000 0.1260 calc R
H44B H Uiso 1.09210 -0.02310 0.40140 1.000 0.1260 calc R
H44C H Uiso 1.13250 0.05220 0.54020 1.000 0.1260 calc R

loop_
_atom_type_symbol
_atom_type_description
_atom_type_scat_dispersion_real
_atom_type_scat_dispersion_imag
_atom_type_scat_source
O O 0.0106 0.0060 'International Tables Vol C Tables 4.2.6.8 and 6.1.1.4'
H H 0.0000 0.0000 'International Tables Vol C Tables 4.2.6.8 and 6.1.1.4'
C C 0.0033 0.0016 'International Tables Vol C Tables 4.2.6.8 and 6.1.1.4'

loop_
_geom_angle_atom_site_label_1
_geom_angle_atom_site_label_2
_geom_angle_atom_site_label_3
_geom_angle
_geom_angle_publ_flag
C34 O1 H1 109.00 no
C33 O2 H2 110.00 no
C3 C2 C27 119.8(3) no
C7 C2 C27 120.8(3) no
C3 C2 C7 119.4(3) no
C9 C3 C29 119.9(3) no
C2 C3 C9 120.0(3) no
C2 C3 C29 120.1(3) no
C20 C6 C24 122.2(3) no
C7 C6 C24 119.5(3) no
C7 C6 C20 118.3(3) no
C6 C7 C26 122.8(3) no
C2 C7 C26 118.4(3) no
C2 C7 C6 118.8(3) no
C3 C9 C31 118.0(4) no
C31 C9 C35 122.6(4) no
C3 C9 C35 119.4(4) no
C26 C15 C29 121.5(3) no
C20 C19 C34 173.2(4) no
C6 C20 C19 176.7(4) no
C24 C21 C27 121.9(3) no
C6 C24 C21 120.6(3) no
C7 C26 C15 122.2(3) no
C2 C27 C21 118.4(3) no
C21 C27 C36 122.9(3) no
C2 C27 C36 118.8(3) no
C3 C29 C37 118.7(3) no
C3 C29 C15 118.5(3) no
C15 C29 C37 122.8(4) no
C9 C31 C36 122.2(4) no
O1 C34 C42 105.6(3) yes
O1 C34 C19 111.0(3) yes
C19 C34 C42 108.9(3) no
C41 C34 C42 111.6(3) no
O1 C34 C41 110.0(3) yes
C19 C34 C41 109.7(3) no
C9 C35 C39 120.1(4) no
C27 C36 C31 121.3(4) no
C29 C37 C39 120.5(4) no
C35 C39 C37 121.5(4) no
C26 C15 H15 119.00 no
C29 C15 H15 119.00 no
C27 C21 H21 119.00 no
C24 C21 H21 119.00 no
C6 C24 H24 120.00 no
C21 C24 H24 120.00 no
C15 C26 H26 119.00 no
C7 C26 H26 119.00 no
C36 C31 H31 119.00 no
C9 C31 H31 119.00 no
C9 C35 H35 120.00 no
C39 C35 H35 120.00 no
C31 C36 H36 119.00 no
C27 C36 H36 119.00 no
C29 C37 H37 120.00 no
C39 C37 H37 120.00 no
C37 C39 H39 119.00 no
C35 C39 H39 119.00 no
C34 C41 H41A 109.00 no
C34 C41 H41C 109.00 no
H41A C41 H41B 110.00 no
C34 C41 H41B 109.00 no
H41B C41 H41C 109.00 no
H41A C41 H41C 109.00 no
C34 C42 H42B 109.00 no
C34 C42 H42C 109.00 no
C34 C42 H42A 109.00 no
H42A C42 H42C 109.00 no
H42B C42 H42C 110.00 no
H42A C42 H42B 109.00 no
C4 C1 C30 118.0(3) no
C11 C1 C30 122.8(3) no
C4 C1 C11 119.2(3) no
C1 C4 C5 120.0(3) no
C5 C4 C8 119.8(3) no
C1 C4 C8 120.3(3) no
C4 C5 C12 118.8(3) no
C12 C5 C32 122.4(3) no
C4 C5 C32 118.7(3) no
C4 C8 C13 119.6(3) no
C10 C8 C13 120.3(3) no
C4 C8 C10 120.2(3) no
C8 C10 C22 119.4(4) no
C22 C10 C25 121.6(4) no
C8 C10 C25 119.0(4) no
C1 C11 C14 120.1(3) no
C14 C11 C16 120.7(3) no
C1 C11 C16 119.1(3) no
C5 C12 C16 121.1(4) no
C8 C13 C23 119.0(3) no
C23 C13 C43 123.4(4) no
C8 C13 C43 117.6(4) no
C11 C14 C28 176.2(4) no
C11 C16 C12 121.8(3) no
C10 C22 C38 120.5(4) no
C13 C23 C32 121.3(4) no
C10 C25 C30 120.9(4) no
C14 C28 C33 178.8(4) no
C1 C30 C25 121.7(3) no
C5 C32 C23 121.7(4) no
O2 C33 C28 109.4(3) yes
O2 C33 C44 109.7(3) yes
C28 C33 C40 111.1(3) no
C28 C33 C44 109.8(3) no
C40 C33 C44 110.2(3) no
O2 C33 C40 106.5(3) yes
C22 C38 C43 120.8(4) no
C13 C43 C38 121.4(4) no
C5 C12 H12 119.00 no
C16 C12 H12 119.00 no
C11 C16 H16 119.00 no
C12 C16 H16 119.00 no
C10 C22 H22 120.00 no
C38 C22 H22 120.00 no
C13 C23 H23 119.00 no
C32 C23 H23 119.00 no
C10 C25 H25 120.00 no
C30 C25 H25 120.00 no
C1 C30 H30 119.00 no
C25 C30 H30 119.00 no
C5 C32 H32 119.00 no
C23 C32 H32 119.00 no
C22 C38 H38 120.00 no
C43 C38 H38 120.00 no
C33 C40 H40A 109.00 no
C33 C40 H40B 109.00 no
C33 C40 H40C 110.00 no
H40A C40 H40B 109.00 no
H40A C40 H40C 109.00 no
H40B C40 H40C 109.00 no
C13 C43 H43 119.00 no
C38 C43 H43 119.00 no
C33 C44 H44A 109.00 no
C33 C44 H44B 110.00 no
C33 C44 H44C 110.00 no
H44A C44 H44B 109.00 no
H44A C44 H44C 110.00 no
H44B C44 H44C 109.00 no

loop_
_geom_bond_atom_site_label_1
_geom_bond_atom_site_label_2
_geom_bond_distance
_geom_bond_publ_flag
O1 C34 1.437(4) yes
O1 H1 0.8200 no
O2 C33 1.426(4) yes
O2 H2 0.8200 no
C2 C7 1.424(5) no
C2 C27 1.409(5) no
C2 C3 1.433(5) no
C3 C9 1.415(6) no
C3 C29 1.415(5) no
C6 C20 1.438(5) no
C6 C24 1.394(5) no
C6 C7 1.420(5) no
C7 C26 1.421(5) no
C9 C31 1.433(7) no
C9 C35 1.393(6) no
C15 C29 1.426(5) no
C15 C26 1.340(5) no
C19 C20 1.178(5) no
C19 C34 1.495(5) no
C21 C24 1.385(6) no
C21 C27 1.389(6) no
C27 C36 1.432(6) no
C29 C37 1.401(5) no
C31 C36 1.334(6) no
C34 C42 1.512(5) no
C34 C41 1.515(5) no
C35 C39 1.377(8) no
C37 C39 1.376(7) no
C15 H15 0.9300 no
C21 H21 0.9300 no
C24 H24 0.9300 no
C26 H26 0.9300 no
C31 H31 0.9300 no
C35 H35 0.9300 no
C36 H36 0.9300 no
C37 H37 0.9300 no
C39 H39 0.9300 no
C41 H41B 0.9600 no
C41 H41C 0.9600 no
C41 H41A 0.9600 no
C42 H42B 0.9600 no
C42 H42C 0.9600 no
C42 H42A 0.9600 no
C1 C4 1.417(5) no
C1 C11 1.410(5) no
C1 C30 1.425(5) no
C4 C8 1.419(5) no
C4 C5 1.425(5) no
C5 C12 1.382(5) no
C5 C32 1.425(6) no
C8 C10 1.406(5) no
C8 C13 1.427(5) no
C10 C25 1.421(6) no
C10 C22 1.394(6) no
C11 C16 1.390(5) no
C11 C14 1.444(5) no
C12 C16 1.369(6) no
C13 C43 1.409(6) no
C13 C23 1.426(6) no
C14 C28 1.195(5) no
C22 C38 1.381(7) no
C23 C32 1.342(6) no
C25 C30 1.362(5) no
C28 C33 1.466(5) no
C33 C44 1.520(5) no
C33 C40 1.511(5) no
C38 C43 1.369(8) no
C12 H12 0.9300 no
C16 H16 0.9300 no
C22 H22 0.9300 no
C23 H23 0.9300 no
C25 H25 0.9300 no
C30 H30 0.9300 no
C32 H32 0.9300 no
C38 H38 0.9300 no
C40 H40A 0.9600 no
C40 H40B 0.9600 no
C40 H40C 0.9600 no
C43 H43 0.9300 no
C44 H44A 0.9600 no
C44 H44B 0.9600 no
C44 H44C 0.9600 no

loop_
_geom_contact_atom_site_label_1
_geom_contact_atom_site_label_2
_geom_contact_distance
_geom_contact_site_symmetry_2
_geom_contact_publ_flag
O1 O2 2.754(3) 1_455 no
O1 O2 2.772(3) 2_464 no
O2 O1 2.772(3) 2_665 no
O2 O1 2.754(3) 1_655 no
O1 H2 1.9700 2_464 no
O1 H41C 2.7800 2_564 no
O2 H1 1.9400 1_655 no
C2 C15 3.504(5) 2_565 no
C3 C36 3.575(5) 2_554 no
C4 C25 3.593(5) 2_555 no
C7 C15 3.406(5) 2_565 no
C9 C36 3.448(5) 2_554 no
C15 C7 3.406(5) 2_564 no
C15 C2 3.504(5) 2_564 no
C15 C36 3.421(5) 1_565 no
C19 C41 3.549(5) 2_564 no
C19 C26 3.557(5) . no
C20 C41 3.565(5) 2_564 no
C25 C4 3.593(5) 2_554 no
C26 C19 3.557(5) . no
C36 C15 3.421(5) 1_545 no
C36 C3 3.575(5) 2_555 no
C36 C9 3.448(5) 2_555 no
C41 C20 3.565(5) 2_565 no
C41 C19 3.549(5) 2_565 no
C2 H15 2.8600 2_565 no
C3 H37 3.0900 2_565 no
C3 H36 2.8900 2_554 no
C4 H32 3.0600 2_564 no
C4 H25 3.0900 2_555 no
C7 H15 3.0100 2_565 no
C8 H25 3.0000 2_555 no
C9 H36 2.9900 2_554 no
C14 H30 2.5900 . no
C14 H40A 3.0500 2_565 no
C15 H36 3.0000 1_565 no
C16 H40A 3.0800 2_565 no
C19 H41C 2.8700 2_564 no
C19 H26 2.9500 . no
C20 H26 2.5400 . no
C20 H42A 3.0500 2_565 no
C20 H41B 3.0600 2_564 no
C24 H42B 2.9200 1_545 no
C27 H15 2.9600 2_565 no
C28 H30 3.0900 . no
C29 H36 3.0800 2_554 no
C33 H1 3.0400 1_655 no
C36 H15 2.9900 1_545 no
C38 H39 3.0400 2_565 no
C40 H16 3.0900 1_554 no
C44 H41A 2.7700 1_645 no
H1 O2 1.9400 1_455 no
H1 H2 2.4400 1_455 no
H1 H41C 2.3700 . no
H1 H2 2.4500 2_464 no
H1 C33 3.0400 1_455 no
H2 H1 2.4400 1_655 no
H2 H44C 2.4600 . no
H2 H1 2.4500 2_665 no
H2 O1 1.9700 2_665 no
H12 H32 2.4800 . no
H15 C2 2.8600 2_564 no
H15 C36 2.9900 1_565 no
H15 H37 2.5100 . no
H15 C7 3.0100 2_564 no
H15 C27 2.9600 2_564 no
H16 C40 3.0900 1_556 no
H21 H36 2.5000 . no
H22 H25 2.4700 . no
H23 H43 2.5300 . no
H24 H42B 2.5900 1_545 no
H25 H22 2.4700 . no
H25 C4 3.0900 2_554 no
H25 C8 3.0000 2_554 no
H26 C19 2.9500 . no
H26 C20 2.5400 . no
H30 C14 2.5900 . no
H30 C28 3.0900 . no
H31 H35 2.5000 . no
H32 H12 2.4800 . no
H32 C4 3.0600 2_565 no
H35 H31 2.5000 . no
H36 C15 3.0000 1_545 no
H36 H21 2.5000 . no
H36 C3 2.8900 2_555 no
H36 C9 2.9900 2_555 no
H36 C29 3.0800 2_555 no
H37 H15 2.5100 . no
H37 C3 3.0900 2_564 no
H39 C38 3.0400 2_564 no
H40A C14 3.0500 2_564 no
H40A C16 3.0800 2_564 no
H40B H44B 2.5100 . no
H40C H44A 2.4800 . no
H41A H44C 2.4800 1_465 no
H41A C44 2.7700 1_465 no
H41A H42C 2.4700 . no
H41A H44A 2.4400 1_465 no
H41B C20 3.0600 2_565 no
H41B H42B 2.5800 . no
H41C H1 2.3700 . no
H41C O1 2.7800 2_565 no
H41C C19 2.8700 2_565 no
H42A C20 3.0500 2_564 no
H42B C24 2.9200 1_565 no
H42B H41B 2.5800 . no
H42B H24 2.5900 1_565 no
H42C H41A 2.4700 . no
H42C H44C 2.5600 2_464 no
H43 H23 2.5300 . no
H44A H40C 2.4800 . no
H44A H41A 2.4400 1_645 no
H44B H40B 2.5100 . no
H44C H2 2.4600 . no
H44C H41A 2.4800 1_645 no
H44C H42C 2.5600 2_665 no

loop_
_geom_hbond_atom_site_label_D
_geom_hbond_atom_site_label_H
_geom_hbond_atom_site_label_A
_geom_hbond_distance_DH
_geom_hbond_distance_HA
_geom_hbond_distance_DA
_geom_hbond_angle_DHA
_geom_hbond_site_symmetry_A
_geom_hbond_publ_flag
O1 H1 O2 0.8200 1.9400 2.754(3) 171.00 1_455 yes
O2 H2 O1 0.8200 1.9700 2.772(3) 165.00 2_665 yes

loop_
_geom_torsion_atom_site_label_1
_geom_torsion_atom_site_label_2
_geom_torsion_atom_site_label_3
_geom_torsion_atom_site_label_4
_geom_torsion
_geom_torsion_publ_flag
C7 C2 C3 C9 179.0(3) no
C7 C2 C3 C29 -0.6(5) no
C27 C2 C3 C9 -0.1(5) no
C27 C2 C3 C29 -179.6(3) no
C3 C2 C7 C6 -177.5(3) no
C3 C2 C7 C26 0.7(5) no
C27 C2 C7 C6 1.5(5) no
C27 C2 C7 C26 179.7(3) no
C3 C2 C27 C21 178.3(3) no
C3 C2 C27 C36 0.0(5) no
C7 C2 C27 C21 -0.7(5) no
C7 C2 C27 C36 -179.1(3) no
C2 C3 C9 C31 0.2(5) no
C2 C3 C9 C35 179.9(3) no
C29 C3 C9 C31 179.8(3) no
C29 C3 C9 C35 -0.6(5) no
C2 C3 C29 C15 0.2(5) no
C2 C3 C29 C37 -179.7(3) no
C9 C3 C29 C15 -179.3(3) no
C9 C3 C29 C37 0.8(5) no
C20 C6 C7 C2 177.1(3) no
C20 C6 C7 C26 -1.1(5) no
C24 C6 C7 C2 -1.4(5) no
C24 C6 C7 C26 -179.6(3) no
C7 C6 C24 C21 0.6(5) no
C20 C6 C24 C21 -177.8(3) no
C2 C7 C26 C15 -0.5(5) no
C6 C7 C26 C15 177.6(3) no
C3 C9 C31 C36 -0.3(6) no
C35 C9 C31 C36 -180.0(4) no
C3 C9 C35 C39 -0.7(6) no
C31 C9 C35 C39 179.0(4) no
C29 C15 C26 C7 0.2(5) no
C26 C15 C29 C3 0.0(5) no
C26 C15 C29 C37 179.9(3) no
C27 C21 C24 C6 0.2(5) no
C24 C21 C27 C2 -0.1(5) no
C24 C21 C27 C36 178.1(3) no
C2 C27 C36 C31 0.0(5) no
C21 C27 C36 C31 -178.3(4) no
C3 C29 C37 C39 0.2(6) no
C15 C29 C37 C39 -179.7(4) no
C9 C31 C36 C27 0.2(6) no
C9 C35 C39 C37 1.7(7) no
C29 C37 C39 C35 -1.4(6) no
C11 C1 C4 C5 -1.9(5) no
C11 C1 C4 C8 178.1(3) no
C30 C1 C4 C5 179.6(3) no
C30 C1 C4 C8 -0.4(4) no
C4 C1 C11 C14 -174.8(3) no
C4 C1 C11 C16 2.6(5) no
C30 C1 C11 C14 3.6(5) no
C30 C1 C11 C16 -179.0(3) no
C4 C1 C30 C25 -0.1(5) no
C11 C1 C30 C25 -178.5(3) no
C1 C4 C5 C12 0.0(5) no
C1 C4 C5 C32 179.0(3) no
C8 C4 C5 C12 -179.9(3) no
C8 C4 C5 C32 -1.0(5) no
C1 C4 C8 C10 0.2(5) no
C1 C4 C8 C13 -178.4(3) no
C5 C4 C8 C10 -179.9(3) no
C5 C4 C8 C13 1.6(5) no
C4 C5 C12 C16 1.2(6) no
C32 C5 C12 C16 -177.7(4) no
C4 C5 C32 C23 0.2(6) no
C12 C5 C32 C23 179.1(4) no
C4 C8 C10 C22 179.7(3) no
C4 C8 C10 C25 0.6(5) no
C13 C8 C10 C22 -1.8(5) no
C13 C8 C10 C25 179.1(3) no
C4 C8 C13 C23 -1.3(5) no
C4 C8 C13 C43 179.6(3) no
C10 C8 C13 C23 -179.9(3) no
C10 C8 C13 C43 1.1(5) no
C8 C10 C22 C38 1.5(6) no
C25 C10 C22 C38 -179.5(4) no
C8 C10 C25 C30 -1.1(5) no
C22 C10 C25 C30 179.8(3) no
C1 C11 C16 C12 -1.5(6) no
C14 C11 C16 C12 175.9(4) no
C5 C12 C16 C11 -0.4(6) no
C8 C13 C23 C32 0.6(6) no
C43 C13 C23 C32 179.6(4) no
C8 C13 C43 C38 0.0(6) no
C23 C13 C43 C38 -179.0(4) no
C10 C22 C38 C43 -0.4(7) no
C13 C23 C32 C5 0.0(6) no
C10 C25 C30 C1 0.9(5) no
C22 C38 C43 C13 -0.4(7) no
